data_7051455
loop_
_publ_author_name
'Santos, Teresa M.'
'Goodfellow, Brian J.'
'Madureira, Jo\~ao'
'Pedrosa de Jesus, J\'ulio'
'F\'elix, Vitor'
'Drew, Michael G. B.'

_publ_section_title
;
 Synthesis and structural characterisation of new Ru^II^[12]aneS~4~ complexes
 with polypyridylic and related ligands
;
_journal_coden_ASTM NJCHE5
_journal_issue 10
_journal_name_full 'New Journal of Chemistry'
_journal_page_first 1015
_journal_page_last 1025
_journal_paper_doi 10.1039/a903117k
_journal_volume 23
_journal_year 1999
_chemical_formula_sum 'C26 H28 F12 N2 P2 Ru S4'
_chemical_formula_weight 887.75
_space_group_IT_number 61
_symmetry_cell_setting orthorhombic
_symmetry_space_group_name_Hall '-P 2bc 2ac'
_symmetry_space_group_name_H-M 'P c a b'
_cell_angle_alpha 90.00
_cell_angle_beta 90.00
_cell_angle_gamma 90.00
_cell_formula_units_Z 8
_cell_length_a 19.95(2)
_cell_length_b 14.860(16)
_cell_length_c 21.52(2)
_cell_measurement_temperature 293(2)
_cell_volume 6382(12)
_diffrn_ambient_temperature 293(2)
_exptl_crystal_density_diffrn 1.848
_cod_depositor_comments
;
The following automatic conversions were performed:
'_symmetry_cell_setting' value 'Orthorhombic' changed to 'orthorhombic'
according to '/home/saulius/struct/CIF-dictionaries/cif_core.dic'
dictionary named 'cif_core.dic' version 2.4.1 from 2010-06-29.

Automatic conversion script
Id: cif_fix_enum 1527 2010-12-29 10:47:43Z saulius 
;
_cod_database_code 7051455

loop_
_symmetry_equiv_pos_as_xyz
'x, y, z'
'-x+1/2, y+1/2, -z'
'x+1/2, -y, -z+1/2'
'-x, -y+1/2, z+1/2'
'-x, -y, -z'
'x-1/2, -y-1/2, z'
'-x-1/2, y, z-1/2'
'x, y-1/2, -z-1/2'

loop_
_atom_site_label
_atom_site_type_symbol
_atom_site_fract_x
_atom_site_fract_y
_atom_site_fract_z
_atom_site_U_iso_or_equiv
_atom_site_adp_type
_atom_site_occupancy
_atom_site_calc_flag
_atom_site_refinement_flags
_atom_site_disorder_assembly
_atom_site_disorder_group
Ru Ru 0.153662(17) 0.79543(3) 0.341272(17) 0.03003(14) Uani 1 d . . .
S1 S 0.19377(7) 0.90517(9) 0.27565(7) 0.0469(3) Uani 1 d . . .
C2 C 0.1272(3) 0.9181(4) 0.2188(3) 0.0572(16) Uani 1 d . . .
H2A H 0.0876 0.9439 0.2379 0.069 Uiso 1 calc R . .
H2B H 0.1414 0.9569 0.1851 0.069 Uiso 1 calc R . .
C3 C 0.1126(3) 0.8243(5) 0.1950(2) 0.0561(16) Uani 1 d . . .
H3A H 0.1518 0.8026 0.1729 0.067 Uiso 1 calc R . .
H3B H 0.0760 0.8277 0.1654 0.067 Uiso 1 calc R . .
S4 S 0.09035(6) 0.74106(9) 0.25583(6) 0.0416(3) Uani 1 d . . .
C5 C 0.0033(2) 0.7754(4) 0.2735(2) 0.0453(13) Uani 1 d . . .
H5A H -0.0091 0.8243 0.2459 0.054 Uiso 1 calc R . .
H5B H -0.0263 0.7253 0.2648 0.054 Uiso 1 calc R . .
C6 C -0.0076(3) 0.8053(4) 0.3397(2) 0.0441(13) Uani 1 d . . .
H62A H -0.0065 0.7541 0.3676 0.053 Uiso 1 calc R . .
H62B H -0.0507 0.8350 0.3440 0.053 Uiso 1 calc R . .
S7 S 0.06001(6) 0.88293(9) 0.35759(6) 0.0409(3) Uani 1 d . . .
C8 C 0.0590(3) 0.9119(5) 0.4397(3) 0.0579(16) Uani 1 d . . .
H8A H 0.0366 0.9692 0.4450 0.070 Uiso 1 calc R . .
H8B H 0.0337 0.8667 0.4622 0.070 Uiso 1 calc R . .
C9 C 0.1275(3) 0.9177(5) 0.4663(3) 0.0668(18) Uani 1 d . . .
H9A H 0.1270 0.8846 0.5051 0.080 Uiso 1 calc R . .
H9B H 0.1353 0.9804 0.4767 0.080 Uiso 1 calc R . .
S10 S 0.20046(7) 0.87936(10) 0.42274(7) 0.0499(4) Uani 1 d . . .
C11 C 0.2297(4) 0.9821(5) 0.3834(4) 0.081(2) Uani 1 d . . .
H11A H 0.2259 1.0321 0.4121 0.098 Uiso 1 calc R . .
H11B H 0.2768 0.9749 0.3733 0.098 Uiso 1 calc R . .
C12 C 0.1918(4) 1.0058(4) 0.3239(3) 0.0675(19) Uani 1 d . . .
H12A H 0.2133 1.0557 0.3028 0.081 Uiso 1 calc R . .
H12B H 0.1459 1.0225 0.3334 0.081 Uiso 1 calc R . .
N21 N 0.13401(19) 0.6857(3) 0.40238(18) 0.0346(9) Uani 1 d . . .
C22 C 0.1798(2) 0.6176(3) 0.3976(2) 0.0310(10) Uani 1 d . . .
C23 C 0.1778(2) 0.5384(3) 0.4336(2) 0.0351(11) Uani 1 d . . .
C24 C 0.1252(3) 0.5303(4) 0.4769(2) 0.0429(12) Uani 1 d . . .
H24 H 0.1211 0.4791 0.5015 0.051 Uiso 1 calc R . .
C25 C 0.0803(3) 0.5990(4) 0.4820(2) 0.0460(13) Uani 1 d . . .
H25 H 0.0460 0.5954 0.5111 0.055 Uiso 1 calc R . .
C26 C 0.0852(2) 0.6747(4) 0.4440(2) 0.0431(12) Uani 1 d . . .
H26 H 0.0529 0.7195 0.4478 0.052 Uiso 1 calc R . .
N31 N 0.23460(18) 0.7084(3) 0.32139(18) 0.0334(9) Uani 1 d . . .
C32 C 0.2823(2) 0.7188(4) 0.2781(2) 0.0435(12) Uani 1 d . . .
H32 H 0.2855 0.7737 0.2577 0.052 Uiso 1 calc R . .
C33 C 0.3272(2) 0.6510(4) 0.2624(2) 0.0443(13) Uani 1 d . . .
H33 H 0.3579 0.6599 0.2305 0.053 Uiso 1 calc R . .
C34 C 0.3262(2) 0.5699(4) 0.2945(2) 0.0400(12) Uani 1 d . . .
H34 H 0.3556 0.5239 0.2838 0.048 Uiso 1 calc R . .
C35 C 0.2804(2) 0.5582(3) 0.3433(2) 0.0336(10) Uani 1 d . . .
C36 C 0.2332(2) 0.6285(3) 0.3535(2) 0.0303(10) Uani 1 d . . .
C41 C 0.2775(2) 0.4793(3) 0.3823(2) 0.0381(11) Uani 1 d . . .
C42 C 0.2275(2) 0.4716(3) 0.4254(2) 0.0390(11) Uani 1 d . . .
H42 H 0.2262 0.4205 0.4503 0.047 Uiso 1 calc R . .
C51 C 0.3306(3) 0.4079(3) 0.3785(2) 0.0409(12) Uani 1 d . . .
C52 C 0.3989(3) 0.4264(4) 0.3745(3) 0.0530(14) Uani 1 d . . .
H52 H 0.4132 0.4855 0.3693 0.064 Uiso 1 calc R . .
C53 C 0.4457(3) 0.3584(6) 0.3781(3) 0.069(2) Uani 1 d . . .
H53 H 0.4911 0.3720 0.3753 0.082 Uiso 1 calc R . .
C54 C 0.4258(4) 0.2706(5) 0.3858(3) 0.0691(19) Uani 1 d . . .
H54 H 0.4578 0.2253 0.3884 0.083 Uiso 1 calc R . .
C55 C 0.3587(4) 0.2493(4) 0.3895(3) 0.0642(18) Uani 1 d . . .
H55 H 0.3456 0.1897 0.3947 0.077 Uiso 1 calc R . .
C56 C 0.3105(3) 0.3166(4) 0.3857(3) 0.0532(14) Uani 1 d . . .
H56 H 0.2653 0.3020 0.3878 0.064 Uiso 1 calc R . .
P1 P -0.04853(7) 0.52580(10) 0.34041(7) 0.0424(3) Uani 1 d . . .
F11 F -0.09329(19) 0.5985(3) 0.3061(2) 0.0807(12) Uani 1 d . . .
F12 F -0.00393(19) 0.4516(3) 0.3741(2) 0.0799(12) Uani 1 d . . .
F13 F -0.11415(18) 0.4678(3) 0.3537(2) 0.0848(13) Uani 1 d . . .
F14 F 0.01747(17) 0.5819(2) 0.32672(18) 0.0672(10) Uani 1 d . . .
F15 F -0.0573(2) 0.5768(3) 0.40441(19) 0.0881(13) Uani 1 d . . .
F16 F -0.03847(19) 0.4734(3) 0.27607(19) 0.0837(13) Uani 1 d . . .
P2 P -0.13026(8) 0.79753(11) 0.50561(8) 0.0530(4) Uani 1 d . . .
F21 F -0.1525(3) 0.7125(4) 0.5403(4) 0.153(3) Uani 1 d . . .
F22 F -0.1484(3) 0.7521(5) 0.4430(3) 0.152(3) Uani 1 d . . .
F23 F -0.1112(3) 0.8470(4) 0.5673(3) 0.138(2) Uani 1 d . . .
F24 F -0.2004(2) 0.8427(5) 0.5082(3) 0.136(2) Uani 1 d . . .
F25 F -0.0577(2) 0.7578(4) 0.4997(3) 0.126(2) Uani 1 d . . .
F26 F -0.1060(4) 0.8840(4) 0.4678(3) 0.149(3) Uani 1 d . . .

loop_
_atom_site_aniso_label
_atom_site_aniso_U_11
_atom_site_aniso_U_22
_atom_site_aniso_U_33
_atom_site_aniso_U_23
_atom_site_aniso_U_13
_atom_site_aniso_U_12
Ru 0.0261(2) 0.0318(3) 0.0322(2) 0.00200(15) 0.00085(14) 0.00229(15)
S1 0.0399(7) 0.0450(8) 0.0557(8) 0.0119(6) 0.0118(6) 0.0011(6)
C2 0.051(3) 0.064(4) 0.056(3) 0.033(3) 0.010(3) 0.008(3)
C3 0.057(3) 0.079(5) 0.032(3) 0.013(3) 0.000(2) -0.001(3)
S4 0.0421(7) 0.0480(8) 0.0347(6) -0.0015(6) -0.0019(5) 0.0032(6)
C5 0.033(3) 0.054(4) 0.049(3) 0.009(3) -0.007(2) -0.001(2)
C6 0.034(3) 0.047(3) 0.051(3) 0.003(3) 0.001(2) 0.000(2)
S7 0.0331(6) 0.0401(8) 0.0495(7) -0.0013(6) 0.0018(5) 0.0050(5)
C8 0.051(3) 0.069(4) 0.054(3) -0.020(3) 0.011(3) 0.008(3)
C9 0.061(4) 0.087(5) 0.053(4) -0.026(3) 0.004(3) -0.004(3)
S10 0.0387(7) 0.0567(9) 0.0541(8) -0.0142(7) -0.0080(6) -0.0027(6)
C11 0.070(4) 0.077(5) 0.097(6) -0.015(4) 0.015(4) -0.044(4)
C12 0.077(4) 0.035(3) 0.090(5) 0.001(3) 0.029(4) -0.018(3)
N21 0.033(2) 0.040(2) 0.031(2) 0.0021(17) 0.0009(16) 0.0032(18)
C22 0.025(2) 0.041(3) 0.028(2) -0.003(2) -0.0016(17) -0.001(2)
C23 0.041(3) 0.037(3) 0.027(2) 0.002(2) -0.0063(19) -0.001(2)
C24 0.048(3) 0.045(3) 0.037(3) 0.007(2) 0.003(2) -0.002(3)
C25 0.038(3) 0.063(4) 0.037(3) 0.005(3) 0.012(2) -0.001(3)
C26 0.033(2) 0.054(3) 0.042(3) 0.003(2) 0.003(2) 0.008(2)
N31 0.0255(19) 0.042(2) 0.033(2) 0.0025(17) 0.0022(16) -0.0001(17)
C32 0.038(3) 0.047(3) 0.045(3) 0.010(2) 0.011(2) 0.004(2)
C33 0.033(2) 0.050(3) 0.049(3) 0.009(3) 0.010(2) 0.007(2)
C34 0.033(2) 0.047(3) 0.040(3) -0.001(2) 0.003(2) 0.009(2)
C35 0.034(2) 0.034(3) 0.033(2) -0.003(2) -0.0034(19) 0.006(2)
C36 0.030(2) 0.032(3) 0.029(2) -0.0009(19) -0.0028(17) -0.0006(19)
C41 0.039(3) 0.037(3) 0.038(3) 0.001(2) -0.007(2) 0.002(2)
C42 0.044(3) 0.033(3) 0.040(3) 0.007(2) -0.003(2) 0.002(2)
C51 0.047(3) 0.038(3) 0.037(3) -0.003(2) -0.006(2) 0.008(2)
C52 0.045(3) 0.064(4) 0.050(3) 0.003(3) -0.001(3) 0.010(3)
C53 0.049(4) 0.099(6) 0.057(4) 0.008(4) 0.001(3) 0.025(4)
C54 0.079(5) 0.068(5) 0.060(4) -0.003(3) -0.002(4) 0.035(4)
C55 0.097(5) 0.037(4) 0.059(4) -0.007(3) -0.002(4) 0.017(3)
C56 0.064(4) 0.042(3) 0.054(3) 0.000(3) -0.006(3) 0.004(3)
P1 0.0392(7) 0.0384(8) 0.0495(8) -0.0054(6) 0.0037(6) -0.0051(6)
F11 0.066(2) 0.066(3) 0.110(3) 0.019(2) -0.003(2) 0.016(2)
F12 0.071(2) 0.069(3) 0.099(3) 0.024(2) -0.002(2) 0.004(2)
F13 0.053(2) 0.073(3) 0.128(4) -0.005(3) 0.017(2) -0.025(2)
F14 0.053(2) 0.065(2) 0.084(3) 0.0056(19) 0.0046(18) -0.0210(18)
F15 0.091(3) 0.104(3) 0.069(3) -0.036(2) 0.015(2) -0.005(2)
F16 0.063(2) 0.113(3) 0.075(3) -0.045(2) -0.0076(19) 0.002(2)
P2 0.0465(8) 0.0481(9) 0.0645(10) -0.0018(7) 0.0061(7) -0.0025(7)
F21 0.162(6) 0.096(4) 0.202(7) 0.049(4) 0.061(5) -0.040(4)
F22 0.162(6) 0.165(6) 0.128(5) -0.071(5) -0.037(4) 0.029(5)
F23 0.156(5) 0.148(5) 0.109(4) -0.051(4) -0.052(4) 0.034(4)
F24 0.077(3) 0.187(6) 0.146(5) -0.039(5) -0.011(3) 0.056(4)
F25 0.061(3) 0.141(5) 0.174(6) -0.022(4) 0.008(3) 0.019(3)
F26 0.177(6) 0.091(4) 0.180(6) 0.043(4) 0.055(5) -0.003(4)

loop_
_geom_bond_atom_site_label_1
_geom_bond_atom_site_label_2
_geom_bond_distance
_geom_bond_site_symmetry_2
_geom_bond_publ_flag
Ru N31 2.113(4) . ?
Ru N21 2.131(4) . ?
Ru S1 2.301(2) . ?
Ru S7 2.303(2) . ?
Ru S10 2.346(2) . ?
Ru S4 2.373(2) . ?
S1 C2 1.817(6) . ?
S1 C12 1.821(7) . ?
C2 C3 1.513(9) . ?
C3 S4 1.855(6) . ?
S4 C5 1.850(5) . ?
C5 C6 1.510(7) . ?
C6 S7 1.816(6) . ?
S7 C8 1.818(6) . ?
C8 C9 1.485(9) . ?
C9 S10 1.822(6) . ?
S10 C11 1.841(7) . ?
C11 C12 1.527(10) . ?
N21 C26 1.333(6) . ?
N21 C22 1.368(6) . ?
C22 C23 1.410(7) . ?
C22 C36 1.437(6) . ?
C23 C24 1.410(7) . ?
C23 C42 1.414(7) . ?
C24 C25 1.362(7) . ?
C25 C26 1.394(7) . ?
N31 C32 1.340(6) . ?
N31 C36 1.374(6) . ?
C32 C33 1.390(7) . ?
C33 C34 1.388(7) . ?
C34 C35 1.404(7) . ?
C35 C36 1.422(7) . ?
C35 C41 1.444(7) . ?
C41 C42 1.367(7) . ?
C41 C51 1.500(7) . ?
C51 C52 1.394(8) . ?
C51 C56 1.423(8) . ?
C52 C53 1.377(8) . ?
C53 C54 1.373(10) . ?
C54 C55 1.379(10) . ?
C55 C56 1.389(9) . ?
P1 F15 1.582(4) . ?
P1 F11 1.584(4) . ?
P1 F14 1.586(4) . ?
P1 F12 1.592(4) . ?
P1 F13 1.593(4) . ?
P1 F16 1.601(4) . ?
P2 F21 1.532(5) . ?
P2 F22 1.551(6) . ?
P2 F24 1.552(5) . ?
P2 F23 1.565(5) . ?
P2 F25 1.568(5) . ?
P2 F26 1.596(6) . ?

loop_
_cod_changelog_entry_id
_cod_changelog_entry_author
_cod_changelog_entry_date
_cod_changelog_entry_text
1 'Vaitkus, Antanas' 2022-09-16T23:05:00+03:00 'Updated bibliographic information.'
